data_4350223
loop_
_publ_author_name
'Peng, Rong'
'Li, Dan'
'Wu, Tao'
'Zhou, Xiao-Ping'
'Ng, Seik Weng'

_publ_section_title
;
 Increasing structure dimensionality of copper(I) complexes by varying the
 flexible thioether ligand geometry and counteranions.
;
_journal_issue 10
_journal_name_full 'Inorganic chemistry'
_journal_page_first 4035
_journal_page_last 4046
_journal_paper_doi 10.1021/ic060074x
_journal_volume 45
_journal_year 2006
_chemical_formula_moiety C16H14N4S2
_chemical_formula_sum 'C16 H14 N4 S2'
_chemical_formula_weight 326.43
_space_group_IT_number 14
_space_group_name_Hall '-P 2yab'
_space_group_name_H-M_alt 'P 1 21/a 1'
_symmetry_cell_setting monoclinic
_symmetry_space_group_name_H-M 'P 1 21/a 1'
_atom_sites_solution_hydrogens geom
_atom_sites_solution_primary direct
_atom_sites_solution_secondary difmap
_audit_creation_method SHELXL-97
_cell_angle_alpha 90.00
_cell_angle_beta 102.5130(10)
_cell_angle_gamma 90.00
_cell_formula_units_Z 4
_cell_length_a 12.0861(8)
_cell_length_b 4.6576(3)
_cell_length_c 27.9405(18)
_cell_measurement_reflns_used 12987
_cell_measurement_temperature 293(2)
_cell_measurement_theta_max 27.50
_cell_measurement_theta_min 1.49
_cell_volume 1535.47(17)
_computing_structure_refinement 'SHELXL-97 (Sheldrick, 1997)'
_computing_structure_solution 'SHELXS-97 (Sheldrick, 1990)'
_diffrn_ambient_temperature 293(2)
_diffrn_measured_fraction_theta_full 0.991
_diffrn_measured_fraction_theta_max 0.991
_diffrn_radiation_monochromator graphite
_diffrn_radiation_source 'fine-focus sealed tube'
_diffrn_radiation_type MoK\a
_diffrn_radiation_wavelength 0.71073
_diffrn_reflns_av_R_equivalents 0.0255
_diffrn_reflns_av_sigmaI/netI 0.0251
_diffrn_reflns_limit_h_max 15
_diffrn_reflns_limit_h_min -15
_diffrn_reflns_limit_k_max 6
_diffrn_reflns_limit_k_min -5
_diffrn_reflns_limit_l_max 35
_diffrn_reflns_limit_l_min -36
_diffrn_reflns_number 12987
_diffrn_reflns_theta_full 27.50
_diffrn_reflns_theta_max 27.50
_diffrn_reflns_theta_min 1.49
_exptl_absorpt_coefficient_mu 0.348
_exptl_absorpt_correction_T_max 0.9794
_exptl_absorpt_correction_T_min 0.9089
_exptl_crystal_colour colorless
_exptl_crystal_density_diffrn 1.412
_exptl_crystal_density_method 'not measured'
_exptl_crystal_description block
_exptl_crystal_F_000 680
_exptl_crystal_size_max 0.28
_exptl_crystal_size_mid 0.12
_exptl_crystal_size_min 0.06
_refine_diff_density_max 0.445
_refine_diff_density_min -0.181
_refine_diff_density_rms 0.069
_refine_ls_extinction_method none
_refine_ls_goodness_of_fit_ref 1.109
_refine_ls_hydrogen_treatment mixed
_refine_ls_matrix_type full
_refine_ls_number_parameters 256
_refine_ls_number_reflns 3466
_refine_ls_number_restraints 9
_refine_ls_restrained_S_all 1.108
_refine_ls_R_factor_all 0.0541
_refine_ls_R_factor_gt 0.0478
_refine_ls_shift/su_max 0.001
_refine_ls_shift/su_mean 0.000
_refine_ls_structure_factor_coef Fsqd
_refine_ls_weighting_details 'calc w=1/[\s^2^(Fo^2^)+(0.0836P)^2^+0.0000P] where P=(Fo^2^+2Fc^2^)/3'
_refine_ls_weighting_scheme calc
_refine_ls_wR_factor_gt 0.1168
_refine_ls_wR_factor_ref 0.1270
_reflns_number_gt 3122
_reflns_number_total 3466
_reflns_threshold_expression >2sigma(I)
_cod_data_source_file ic060074xrom20060115_103604.cif
_cod_data_source_block Ligand_4
_cod_original_sg_symbol_H-M p2(1)/a
_cod_database_code 4350223

loop_
_symmetry_equiv_pos_as_xyz
'x, y, z'
'-x+1/2, y+1/2, -z'
'-x, -y, -z'
'x-1/2, -y-1/2, z'

loop_
_atom_site_label
_atom_site_type_symbol
_atom_site_fract_x
_atom_site_fract_y
_atom_site_fract_z
_atom_site_U_iso_or_equiv
_atom_site_adp_type
_atom_site_occupancy
_atom_site_symmetry_multiplicity
_atom_site_calc_flag
_atom_site_refinement_flags
S1 S 0.51658(7) 0.7094(2) 0.63713(2) 0.0439(2) Uani 1 1 d .
S2 S 0.87709(7) 0.18189(16) 0.86397(2) 0.0462(2) Uani 1 1 d .
N1 N 0.32630(19) 1.0259(5) 0.62053(8) 0.0436(6) Uani 1 1 d .
N2 N 0.4524(2) 1.0417(6) 0.69941(8) 0.0500(6) Uani 1 1 d .
N3 N 0.7070(2) 0.5127(5) 0.88030(8) 0.0407(5) Uani 1 1 d .
N4 N 0.7427(3) 0.4898(6) 0.79997(9) 0.0572(7) Uani 1 1 d .
C1 C 0.6104(2) 1.0421(6) 0.49554(10) 0.0364(6) Uani 1 1 d D
C2 C 0.5877(2) 0.8610(6) 0.53136(10) 0.0373(6) Uani 1 1 d D
C3 C 0.4768(2) 0.8148(5) 0.53636(9) 0.0320(5) Uani 1 1 d .
C4 C 0.4517(3) 0.6122(6) 0.57446(10) 0.0407(6) Uani 1 1 d D
C5 C 0.4197(2) 0.9525(6) 0.65317(9) 0.0375(6) Uani 1 1 d .
C6 C 0.2577(3) 1.2104(7) 0.63754(13) 0.0505(8) Uani 1 1 d D
C7 C 0.2827(4) 1.3101(8) 0.68419(14) 0.0623(10) Uani 1 1 d D
C8 C 0.3814(4) 1.2226(9) 0.71423(11) 0.0594(9) Uani 1 1 d D
C9 C 1.1130(2) 0.5550(6) 1.00303(10) 0.0373(6) Uani 1 1 d D
C10 C 1.0557(2) 0.3660(5) 0.96807(10) 0.0364(6) Uani 1 1 d D
C11 C 0.9407(2) 0.3092(5) 0.96461(9) 0.0330(6) Uani 1 1 d .
C12 C 0.8789(3) 0.0994(6) 0.92731(10) 0.0396(6) Uani 1 1 d .
C13 C 0.7632(2) 0.4214(6) 0.84747(9) 0.0386(6) Uani 1 1 d .
C14 C 0.6216(3) 0.6926(7) 0.86291(14) 0.0535(8) Uani 1 1 d .
C15 C 0.5916(4) 0.7754(9) 0.81535(15) 0.0627(10) Uani 1 1 d .
C16 C 0.6550(4) 0.6665(9) 0.78464(14) 0.0693(12) Uani 1 1 d .
H1 H 0.6857(13) 1.086(7) 0.4938(12) 0.054(9) Uiso 1 1 d D
H2 H 0.646(2) 0.767(7) 0.5545(9) 0.044(9) Uiso 1 1 d D
H41 H 0.482(3) 0.427(4) 0.5697(12) 0.055(9) Uiso 1 1 d D
H42 H 0.3739(12) 0.600(8) 0.5766(13) 0.067(11) Uiso 1 1 d D
H6 H 0.1865(16) 1.250(9) 0.6160(9) 0.061(11) Uiso 1 1 d D
H7 H 0.242(3) 1.447(6) 0.6991(11) 0.059(10) Uiso 1 1 d D
H8 H 0.392(3) 1.277(7) 0.7476(5) 0.052(9) Uiso 1 1 d D
H9 H 1.1916(10) 0.586(7) 1.0069(12) 0.055(10) Uiso 1 1 d D
H10 H 1.094(2) 0.279(6) 0.9454(8) 0.036(8) Uiso 1 1 d D
H121 H 0.804(3) 0.085(6) 0.9292(10) 0.035(7) Uiso 1 1 d .
H122 H 0.925(3) -0.080(7) 0.9304(11) 0.050(8) Uiso 1 1 d .
H14 H 0.587(3) 0.775(9) 0.8807(11) 0.053(11) Uiso 1 1 d .
H15 H 0.535(5) 0.887(10) 0.8046(15) 0.086(14) Uiso 1 1 d .
H16 H 0.658(5) 0.727(12) 0.7532(14) 0.089(13) Uiso 1 1 d .

loop_
_atom_site_aniso_label
_atom_site_aniso_U_11
_atom_site_aniso_U_22
_atom_site_aniso_U_33
_atom_site_aniso_U_23
_atom_site_aniso_U_13
_atom_site_aniso_U_12
S1 0.0394(4) 0.0570(6) 0.0350(4) 0.0078(3) 0.0076(3) 0.0086(3)
S2 0.0464(5) 0.0569(6) 0.0349(4) -0.0041(3) 0.0077(4) 0.0082(3)
N1 0.0365(13) 0.0501(13) 0.0423(13) 0.0076(10) 0.0043(10) 0.0008(10)
N2 0.0563(15) 0.0619(16) 0.0315(12) 0.0035(10) 0.0088(11) 0.0057(13)
N3 0.0396(13) 0.0450(12) 0.0370(12) -0.0022(9) 0.0073(9) -0.0032(10)
N4 0.0632(18) 0.0744(18) 0.0340(13) 0.0066(12) 0.0105(12) 0.0059(15)
C1 0.0264(13) 0.0423(14) 0.0415(14) -0.0009(11) 0.0095(10) -0.0040(10)
C2 0.0329(13) 0.0401(13) 0.0370(14) 0.0023(11) 0.0034(10) 0.0018(10)
C3 0.0360(14) 0.0323(13) 0.0288(13) -0.0056(9) 0.0094(11) -0.0041(10)
C4 0.0492(17) 0.0374(13) 0.0380(15) 0.0019(10) 0.0152(12) -0.0058(12)
C5 0.0377(14) 0.0417(14) 0.0341(14) 0.0100(10) 0.0096(10) -0.0047(11)
C6 0.0343(17) 0.0616(18) 0.0553(19) 0.0115(15) 0.0091(17) 0.0049(14)
C7 0.059(2) 0.069(2) 0.064(2) 0.0017(17) 0.026(2) 0.0146(18)
C8 0.071(2) 0.071(2) 0.0374(17) -0.0015(15) 0.0141(17) 0.0058(18)
C9 0.0305(13) 0.0387(13) 0.0423(15) 0.0050(10) 0.0073(11) -0.0006(10)
C10 0.0343(14) 0.0384(12) 0.0371(13) 0.0013(10) 0.0093(11) 0.0031(10)
C11 0.0376(14) 0.0265(12) 0.0334(13) 0.0064(9) 0.0047(12) 0.0009(10)
C12 0.0422(16) 0.0338(12) 0.0400(15) 0.0022(10) 0.0028(12) -0.0030(11)
C13 0.0384(14) 0.0421(14) 0.0325(13) 0.0004(10) 0.0018(10) -0.0045(11)
C14 0.045(2) 0.0522(19) 0.062(2) -0.0042(15) 0.0083(19) 0.0011(13)
C15 0.050(2) 0.067(2) 0.065(2) 0.0138(17) 0.000(2) 0.0083(17)
C16 0.070(3) 0.087(3) 0.044(2) 0.0234(18) -0.0033(18) 0.006(2)

loop_
_atom_type_symbol
_atom_type_description
_atom_type_scat_dispersion_real
_atom_type_scat_dispersion_imag
_atom_type_scat_source
C C 0.0033 0.0016 'International Tables Vol C Tables 4.2.6.8 and 6.1.1.4'
H H 0.0000 0.0000 'International Tables Vol C Tables 4.2.6.8 and 6.1.1.4'
N N 0.0061 0.0033 'International Tables Vol C Tables 4.2.6.8 and 6.1.1.4'
S S 0.1246 0.1234 'International Tables Vol C Tables 4.2.6.8 and 6.1.1.4'

loop_
_geom_angle_atom_site_label_1
_geom_angle_atom_site_label_2
_geom_angle_atom_site_label_3
_geom_angle
_geom_angle_site_symmetry_1
_geom_angle_site_symmetry_3
C5 S1 C4 103.58(14) . .
C13 S2 C12 103.59(13) . .
C5 N1 C6 114.6(3) . .
C8 N2 C5 115.0(3) . .
C13 N3 C14 114.9(3) . .
C13 N4 C16 115.4(3) . .
C2 C1 C3 120.9(2) . 3_676
C2 C1 H1 121(2) . .
C3 C1 H1 118(2) 3_676 .
C1 C2 C3 120.9(3) . .
C1 C2 H2 122(2) . .
C3 C2 H2 117(2) . .
C2 C3 C1 118.2(2) . 3_676
C2 C3 C4 121.0(3) . .
C1 C3 C4 120.8(3) 3_676 .
C3 C4 S1 114.56(19) . .
C3 C4 H41 109(2) . .
S1 C4 H41 105(2) . .
C3 C4 H42 116(2) . .
S1 C4 H42 100(2) . .
H41 C4 H42 111(3) . .
N2 C5 N1 127.8(3) . .
N2 C5 S1 112.0(2) . .
N1 C5 S1 120.2(2) . .
N1 C6 C7 122.1(3) . .
N1 C6 H6 116(2) . .
C7 C6 H6 121(2) . .
C6 C7 C8 118.2(4) . .
C6 C7 H7 128(2) . .
C8 C7 H7 113(2) . .
N2 C8 C7 122.3(3) . .
N2 C8 H8 121(2) . .
C7 C8 H8 116(2) . .
C11 C9 C10 121.4(2) 3_767 .
C11 C9 H9 117(2) 3_767 .
C10 C9 H9 121(2) . .
C9 C10 C11 120.5(3) . .
C9 C10 H10 120(2) . .
C11 C10 H10 119.5(19) . .
C9 C11 C10 118.1(2) 3_767 .
C9 C11 C12 121.3(3) 3_767 .
C10 C11 C12 120.5(3) . .
C11 C12 S2 116.06(19) . .
C11 C12 H121 110.8(18) . .
S2 C12 H121 105.6(17) . .
C11 C12 H122 107.6(19) . .
S2 C12 H122 98.8(18) . .
H121 C12 H122 118(3) . .
N3 C13 N4 126.8(3) . .
N3 C13 S2 120.9(2) . .
N4 C13 S2 112.3(2) . .
N3 C14 C15 123.9(4) . .
N3 C14 H14 122(2) . .
C15 C14 H14 114(2) . .
C14 C15 C16 116.2(4) . .
C14 C15 H15 122(3) . .
C16 C15 H15 121(3) . .
N4 C16 C15 122.8(3) . .
N4 C16 H16 107(4) . .
C15 C16 H16 128(4) . .

loop_
_geom_bond_atom_site_label_1
_geom_bond_atom_site_label_2
_geom_bond_distance
_geom_bond_site_symmetry_2
S1 C5 1.755(3) .
S1 C4 1.814(3) .
S2 C13 1.754(3) .
S2 C12 1.806(3) .
N1 C5 1.333(4) .
N1 C6 1.350(4) .
N2 C8 1.331(5) .
N2 C5 1.333(4) .
N3 C13 1.325(4) .
N3 C14 1.336(4) .
N4 C13 1.335(3) .
N4 C16 1.337(5) .
C1 C2 1.381(4) .
C1 C3 1.394(4) 3_676
C1 H1 0.945(10) .
C2 C3 1.393(4) .
C2 H2 0.957(10) .
C3 C1 1.394(4) 3_676
C3 C4 1.502(4) .
C4 H41 0.954(10) .
C4 H42 0.957(10) .
C6 C7 1.355(5) .
C6 H6 0.955(10) .
C7 C8 1.364(6) .
C7 H7 0.953(10) .
C8 H8 0.948(10) .
C9 C11 1.376(4) 3_767
C9 C10 1.384(4) .
C9 H9 0.943(10) .
C10 C11 1.397(4) .
C10 H10 0.953(10) .
C11 C9 1.376(4) 3_767
C11 C12 1.504(4) .
C12 H121 0.92(3) .
C12 H122 0.99(3) .
C14 C15 1.356(5) .
C14 H14 0.81(4) .
C15 C16 1.366(6) .
C15 H15 0.86(5) .
C16 H16 0.93(4) .

loop_
_geom_torsion_atom_site_label_1
_geom_torsion_atom_site_label_2
_geom_torsion_atom_site_label_3
_geom_torsion_atom_site_label_4
_geom_torsion
_geom_torsion_site_symmetry_1
_geom_torsion_site_symmetry_4
C3 C1 C2 C3 0.4(5) 3_676 .
C1 C2 C3 C1 -0.4(4) . 3_676
C1 C2 C3 C4 178.4(2) . .
C2 C3 C4 S1 60.9(3) . .
C1 C3 C4 S1 -120.3(2) 3_676 .
C5 S1 C4 C3 85.2(2) . .
C8 N2 C5 N1 1.0(5) . .
C8 N2 C5 S1 -178.8(3) . .
C6 N1 C5 N2 -0.8(4) . .
C6 N1 C5 S1 178.9(2) . .
C4 S1 C5 N2 178.1(2) . .
C4 S1 C5 N1 -1.7(3) . .
C5 N1 C6 C7 -0.3(5) . .
N1 C6 C7 C8 1.0(6) . .
C5 N2 C8 C7 -0.1(6) . .
C6 C7 C8 N2 -0.8(7) . .
C11 C9 C10 C11 0.3(4) 3_767 .
C9 C10 C11 C9 -0.3(4) . 3_767
C9 C10 C11 C12 -178.8(2) . .
C9 C11 C12 S2 122.3(2) 3_767 .
C10 C11 C12 S2 -59.3(3) . .
C13 S2 C12 C11 -84.0(2) . .
C14 N3 C13 N4 -0.3(4) . .
C14 N3 C13 S2 -179.5(2) . .
C16 N4 C13 N3 -0.8(5) . .
C16 N4 C13 S2 178.4(3) . .
C12 S2 C13 N3 4.4(3) . .
C12 S2 C13 N4 -174.9(2) . .
C13 N3 C14 C15 1.1(5) . .
N3 C14 C15 C16 -0.7(6) . .
C13 N4 C16 C15 1.2(6) . .
C14 C15 C16 N4 -0.5(7) . .
